data_4118074
loop_
_publ_author_name
'Stefan Wiese'
'Jason L. McAfee'
'Dale R. Pahls'
'Claire L. McMullin'
'Thomas R. Cundari'
'Timothy H. Warren'

_publ_contact_author 'Timothy H. Warren'
_publ_contact_author_email thw@georgetown.edu
_publ_section_title
;
 C-H Functionalization Reactivity of a Nickel-Imide
;
_journal_name_full 'Journal of the American Chemical Society'
_journal_page_first 10114
_journal_page_last 10121
_journal_paper_doi 10.1021/ja302149k
_journal_volume 134
_journal_year 2012
_chemical_formula_moiety 'C40 H51 N3 Ni'
_chemical_formula_sum 'C40 H51 N3 Ni'
_chemical_formula_weight 632.55
_chemical_name_common '[Me3NN]Ni(h2-CHPhNHAd).ether'
_chemical_name_systematic
; 
 ? 
;
_space_group_IT_number 14
_symmetry_cell_setting monoclinic
_symmetry_space_group_name_Hall '-P 2yn'
_symmetry_space_group_name_H-M 'P 1 21/n 1'
_atom_sites_solution_hydrogens geom
_atom_sites_solution_primary direct
_atom_sites_solution_secondary difmap
_audit_creation_method SHELXL-97
_cell_angle_alpha 90.00
_cell_angle_beta 90.508(4)
_cell_angle_gamma 90.00
_cell_formula_units_Z 4
_cell_length_a 9.810(3)
_cell_length_b 16.118(4)
_cell_length_c 24.663(7)
_cell_measurement_reflns_used 2744
_cell_measurement_temperature 100(2)
_cell_measurement_theta_max 19.642
_cell_measurement_theta_min 2.227
_cell_volume 3899.5(19)
_computing_cell_refinement 'Bruker APEXII'
_computing_data_collection 'Bruker APEXII'
_computing_data_reduction 'Bruker APEXII'
_computing_molecular_graphics 'XSEED for Windows with POV-Ray; Barbour L (1999)'
_computing_publication_material 'Bruker SHELXTL'
_computing_structure_refinement 'SHELXL-97 (Sheldrick, 1997)'
_computing_structure_solution 'SHELXS-97 (Sheldrick, 1990)'
_diffrn_ambient_temperature 100(2)
_diffrn_measured_fraction_theta_full 0.996
_diffrn_measured_fraction_theta_max 0.996
_diffrn_radiation_monochromator graphite
_diffrn_radiation_source 'fine-focus sealed tube'
_diffrn_radiation_type MoK\a
_diffrn_radiation_wavelength 0.71073
_diffrn_reflns_av_R_equivalents 0.0898
_diffrn_reflns_av_sigmaI/netI 0.1279
_diffrn_reflns_limit_h_max 12
_diffrn_reflns_limit_h_min -11
_diffrn_reflns_limit_k_max 17
_diffrn_reflns_limit_k_min -19
_diffrn_reflns_limit_l_max 30
_diffrn_reflns_limit_l_min -30
_diffrn_reflns_number 22411
_diffrn_reflns_theta_full 26.00
_diffrn_reflns_theta_max 26.00
_diffrn_reflns_theta_min 1.51
_exptl_absorpt_coefficient_mu 0.525
_exptl_absorpt_correction_T_max 0.7457
_exptl_absorpt_correction_T_min 0.6659
_exptl_absorpt_correction_type multi-scan
_exptl_absorpt_process_details 'SADABS based on Blessing's method; Blessing, Acta Cryst. (1995) A51 33-38'
_exptl_crystal_colour brown
_exptl_crystal_density_diffrn 1.077
_exptl_crystal_description plate
_exptl_crystal_F_000 1360
_exptl_crystal_size_max 0.38
_exptl_crystal_size_mid 0.21
_exptl_crystal_size_min 0.12
_refine_diff_density_max 0.600
_refine_diff_density_min -0.316
_refine_diff_density_rms 0.079
_refine_ls_extinction_method none
_refine_ls_goodness_of_fit_ref 0.943
_refine_ls_hydrogen_treatment constr
_refine_ls_matrix_type full
_refine_ls_number_parameters 405
_refine_ls_number_reflns 7632
_refine_ls_number_restraints 0
_refine_ls_restrained_S_all 0.943
_refine_ls_R_factor_all 0.1301
_refine_ls_R_factor_gt 0.0668
_refine_ls_shift/su_max 0.001
_refine_ls_shift/su_mean 0.000
_refine_ls_structure_factor_coef Fsqd
_refine_ls_weighting_details 'calc w=1/[\s^2^(Fo^2^)+(0.0757P)^2^+0.0000P] where P=(Fo^2^+2Fc^2^)/3'
_refine_ls_weighting_scheme calc
_refine_ls_wR_factor_gt 0.1447
_refine_ls_wR_factor_ref 0.1640
_reflns_number_gt 4109
_reflns_number_total 7632
_reflns_threshold_expression >2sigma(I)
_cod_data_source_file ja302149k_si_002.cif
_cod_data_source_block cmpd_4
_cod_original_cell_volume 3899.8(18)
_cod_database_code 4118074

loop_
_symmetry_equiv_pos_as_xyz
'x, y, z'
'-x+1/2, y+1/2, -z+1/2'
'-x, -y, -z'
'x-1/2, -y-1/2, z-1/2'

loop_
_atom_site_label
_atom_site_type_symbol
_atom_site_fract_x
_atom_site_fract_y
_atom_site_fract_z
_atom_site_U_iso_or_equiv
_atom_site_adp_type
_atom_site_occupancy
_atom_site_symmetry_multiplicity
_atom_site_calc_flag
_atom_site_refinement_flags
Ni1 Ni 0.60929(5) 0.80144(3) 0.77887(2) 0.02461(17) Uani 1 1 d .
N2 N 0.5919(3) 0.9043(2) 0.81341(13) 0.0222(8) Uani 1 1 d .
C3 C 0.5813(4) 0.9771(3) 0.78794(17) 0.0246(10) Uani 1 1 d .
N3 N 0.6317(3) 0.6825(2) 0.78546(13) 0.0247(8) Uani 1 1 d .
H3 H 0.7137 0.6644 0.7710 0.030 Uiso 1 1 calc R
C5 C 0.5688(4) 1.0567(3) 0.82030(17) 0.0311(11) Uani 1 1 d .
H5A H 0.4896 1.0531 0.8441 0.047 Uiso 1 1 calc R
H5B H 0.5572 1.1036 0.7954 0.047 Uiso 1 1 calc R
H5C H 0.6515 1.0648 0.8422 0.047 Uiso 1 1 calc R
N1 N 0.5853(3) 0.8414(2) 0.70618(14) 0.0265(8) Uani 1 1 d .
C10 C 0.6919(4) 0.6938(3) 0.59846(17) 0.0338(11) Uani 1 1 d .
H10 H 0.7741 0.6720 0.5842 0.041 Uiso 1 1 calc R
C8 C 0.4493(4) 0.7007(3) 0.59848(18) 0.0369(11) Uani 1 1 d .
H8 H 0.3637 0.6833 0.5842 0.044 Uiso 1 1 calc R
C12 C 0.5875(4) 0.9043(3) 0.87183(17) 0.0256(10) Uani 1 1 d .
C2 C 0.5809(4) 0.9853(3) 0.73143(16) 0.0267(10) Uani 1 1 d .
H2 H 0.5799 1.0404 0.7177 0.032 Uiso 1 1 calc R
C25 C 0.5436(4) 0.5502(3) 0.8242(2) 0.0343(11) Uani 1 1 d .
H25A H 0.6348 0.5249 0.8200 0.041 Uiso 1 1 calc R
H25B H 0.5388 0.5752 0.8609 0.041 Uiso 1 1 calc R
C1 C 0.5817(4) 0.9215(3) 0.69292(16) 0.0271(10) Uani 1 1 d .
C13 C 0.4632(4) 0.8872(3) 0.89726(17) 0.0280(10) Uani 1 1 d .
C20 C 0.3200(4) 0.7937(3) 0.66158(19) 0.0407(12) Uani 1 1 d .
H20A H 0.2962 0.8441 0.6414 0.061 Uiso 1 1 calc R
H20B H 0.3310 0.8071 0.7001 0.061 Uiso 1 1 calc R
H20C H 0.2473 0.7526 0.6571 0.061 Uiso 1 1 calc R
C26 C 0.3825(4) 0.6573(3) 0.7873(2) 0.0341(11) Uani 1 1 d .
H26A H 0.3688 0.7011 0.7596 0.041 Uiso 1 1 calc R
H26B H 0.3759 0.6832 0.8236 0.041 Uiso 1 1 calc R
C27 C 0.5351(4) 0.5786(3) 0.72527(18) 0.0301(11) Uani 1 1 d .
H27A H 0.6267 0.5535 0.7218 0.036 Uiso 1 1 calc R
H27B H 0.5247 0.6214 0.6968 0.036 Uiso 1 1 calc R
C6 C 0.5800(4) 0.7843(3) 0.66200(16) 0.0276(10) Uani 1 1 d .
C17 C 0.7047(4) 0.9173(3) 0.90268(16) 0.0264(10) Uani 1 1 d .
C16 C 0.6962(5) 0.9151(3) 0.95924(17) 0.0330(11) Uani 1 1 d .
H16 H 0.7759 0.9253 0.9804 0.040 Uiso 1 1 calc R
C7 C 0.4517(4) 0.7588(3) 0.64028(17) 0.0319(11) Uani 1 1 d .
C4 C 0.5765(5) 0.9488(3) 0.63411(17) 0.0373(12) Uani 1 1 d .
H4A H 0.6539 0.9248 0.6147 0.056 Uiso 1 1 calc R
H4B H 0.5812 1.0094 0.6322 0.056 Uiso 1 1 calc R
H4C H 0.4912 0.9297 0.6174 0.056 Uiso 1 1 calc R
C28 C 0.4246(4) 0.5109(3) 0.7177(2) 0.0347(12) Uani 1 1 d .
H28 H 0.4323 0.4855 0.6809 0.042 Uiso 1 1 calc R
C15 C 0.5754(5) 0.8983(3) 0.98521(17) 0.0343(11) Uani 1 1 d .
C11 C 0.6997(4) 0.7515(3) 0.64028(16) 0.0286(10) Uani 1 1 d .
C24 C 0.5214(4) 0.6181(3) 0.78061(19) 0.0300(10) Uani 1 1 d .
C22 C 0.5673(5) 0.8945(3) 1.04655(17) 0.0450(13) Uani 1 1 d .
H22A H 0.5626 0.8364 1.0582 0.067 Uiso 1 1 calc R
H22B H 0.4856 0.9239 1.0586 0.067 Uiso 1 1 calc R
H22C H 0.6484 0.9206 1.0625 0.067 Uiso 1 1 calc R
C33 C 0.4432(5) 0.4439(3) 0.7615(2) 0.0417(13) Uani 1 1 d .
H33A H 0.3724 0.4007 0.7570 0.050 Uiso 1 1 calc R
H33B H 0.5336 0.4173 0.7577 0.050 Uiso 1 1 calc R
C18 C 0.8367(4) 0.7810(3) 0.66182(18) 0.0349(12) Uani 1 1 d .
H18A H 0.9098 0.7498 0.6442 0.052 Uiso 1 1 calc R
H18B H 0.8414 0.7720 0.7011 0.052 Uiso 1 1 calc R
H18C H 0.8474 0.8403 0.6541 0.052 Uiso 1 1 calc R
C19 C 0.5638(5) 0.6048(3) 0.53129(18) 0.0479(14) Uani 1 1 d .
H19A H 0.4938 0.5631 0.5387 0.072 Uiso 1 1 calc R
H19B H 0.6528 0.5776 0.5283 0.072 Uiso 1 1 calc R
H19C H 0.5419 0.6333 0.4972 0.072 Uiso 1 1 calc R
C34 C 0.6511(4) 0.7258(3) 0.83557(17) 0.0266(10) Uani 1 1 d .
H34 H 0.5749 0.7178 0.8617 0.032 Uiso 1 1 calc R
C14 C 0.4592(4) 0.8841(3) 0.95344(18) 0.0332(11) Uani 1 1 d .
H14 H 0.3753 0.8720 0.9707 0.040 Uiso 1 1 calc R
C9 C 0.5684(5) 0.6667(3) 0.57666(17) 0.0348(11) Uani 1 1 d .
C39 C 0.9283(6) 0.7214(3) 0.9427(2) 0.0573(16) Uani 1 1 d .
H39 H 0.9344 0.7203 0.9812 0.069 Uiso 1 1 calc R
C35 C 0.7890(5) 0.7246(3) 0.86163(18) 0.0324(11) Uani 1 1 d .
C32 C 0.4322(5) 0.4831(3) 0.8178(2) 0.0428(13) Uani 1 1 d .
H32 H 0.4445 0.4395 0.8463 0.051 Uiso 1 1 calc R
C40 C 0.8003(5) 0.7210(3) 0.91764(19) 0.0417(13) Uani 1 1 d .
H40 H 0.7204 0.7183 0.9391 0.050 Uiso 1 1 calc R
C31 C 0.2913(5) 0.5241(3) 0.8236(2) 0.0475(14) Uani 1 1 d .
H31A H 0.2191 0.4814 0.8200 0.057 Uiso 1 1 calc R
H31B H 0.2839 0.5497 0.8600 0.057 Uiso 1 1 calc R
C21 C 0.3342(4) 0.8722(3) 0.86512(18) 0.0363(12) Uani 1 1 d .
H21A H 0.2656 0.8471 0.8886 0.054 Uiso 1 1 calc R
H21B H 0.3534 0.8347 0.8349 0.054 Uiso 1 1 calc R
H21C H 0.2998 0.9251 0.8510 0.054 Uiso 1 1 calc R
C30 C 0.2719(5) 0.5893(3) 0.7807(2) 0.0448(13) Uani 1 1 d .
H30 H 0.1797 0.6149 0.7846 0.054 Uiso 1 1 calc R
C23 C 0.8394(4) 0.9340(3) 0.87667(18) 0.0326(11) Uani 1 1 d .
H23A H 0.8413 0.9080 0.8408 0.049 Uiso 1 1 calc R
H23B H 0.9127 0.9110 0.8993 0.049 Uiso 1 1 calc R
H23C H 0.8523 0.9941 0.8729 0.049 Uiso 1 1 calc R
C36 C 0.9081(5) 0.7270(3) 0.8312(2) 0.0437(13) Uani 1 1 d .
H36 H 0.9023 0.7288 0.7928 0.052 Uiso 1 1 calc R
C29 C 0.2843(4) 0.5515(3) 0.7239(2) 0.0448(14) Uani 1 1 d .
H29A H 0.2120 0.5094 0.7183 0.054 Uiso 1 1 calc R
H29B H 0.2724 0.5954 0.6962 0.054 Uiso 1 1 calc R
C38 C 1.0442(6) 0.7235(4) 0.9131(3) 0.0622(18) Uani 1 1 d .
H38 H 1.1307 0.7228 0.9307 0.075 Uiso 1 1 calc R
C37 C 1.0352(5) 0.7266(4) 0.8566(3) 0.0619(18) Uani 1 1 d .
H37 H 1.1158 0.7284 0.8355 0.074 Uiso 1 1 calc R

loop_
_atom_site_aniso_label
_atom_site_aniso_U_11
_atom_site_aniso_U_22
_atom_site_aniso_U_33
_atom_site_aniso_U_23
_atom_site_aniso_U_13
_atom_site_aniso_U_12
Ni1 0.0227(3) 0.0239(3) 0.0272(3) 0.0013(3) -0.0019(2) -0.0017(3)
N2 0.0149(18) 0.027(2) 0.0250(18) -0.0052(16) 0.0003(14) 0.0000(15)
C3 0.013(2) 0.027(3) 0.034(3) 0.000(2) 0.0035(18) -0.0005(17)
N3 0.0173(19) 0.028(2) 0.0290(19) -0.0019(16) 0.0006(14) 0.0009(15)
C5 0.031(3) 0.028(3) 0.035(3) 0.000(2) 0.005(2) 0.000(2)
N1 0.021(2) 0.026(2) 0.032(2) -0.0009(17) 0.0023(15) -0.0003(16)
C10 0.031(3) 0.039(3) 0.031(2) 0.001(2) 0.0017(19) 0.013(2)
C8 0.031(3) 0.038(3) 0.041(3) -0.005(2) -0.014(2) 0.006(2)
C12 0.020(2) 0.024(3) 0.032(2) -0.0028(19) 0.0028(18) 0.0023(18)
C2 0.024(2) 0.025(3) 0.032(2) 0.003(2) 0.0029(19) 0.0000(19)
C25 0.024(3) 0.024(3) 0.054(3) 0.005(2) 0.008(2) 0.003(2)
C1 0.018(2) 0.035(3) 0.029(2) 0.004(2) -0.0008(18) -0.0021(19)
C13 0.026(2) 0.028(3) 0.029(2) 0.001(2) -0.0043(19) -0.002(2)
C20 0.032(3) 0.040(3) 0.049(3) -0.006(3) -0.010(2) 0.006(2)
C26 0.020(2) 0.026(3) 0.057(3) -0.003(2) 0.001(2) -0.003(2)
C27 0.017(2) 0.026(3) 0.047(3) -0.002(2) 0.003(2) 0.0020(19)
C6 0.032(3) 0.026(3) 0.025(2) 0.0051(19) 0.0047(19) 0.0065(19)
C17 0.022(2) 0.031(3) 0.027(2) -0.0029(19) 0.0002(18) -0.0018(19)
C16 0.031(3) 0.038(3) 0.030(2) 0.002(2) -0.007(2) -0.002(2)
C7 0.031(3) 0.032(3) 0.032(3) 0.000(2) -0.007(2) 0.008(2)
C4 0.044(3) 0.036(3) 0.031(3) 0.008(2) -0.001(2) 0.009(2)
C28 0.017(2) 0.035(3) 0.052(3) -0.015(2) 0.004(2) -0.0025(19)
C15 0.033(3) 0.043(3) 0.026(2) 0.006(2) 0.001(2) 0.002(2)
C11 0.027(3) 0.035(3) 0.024(2) 0.005(2) -0.0048(18) 0.003(2)
C24 0.020(2) 0.018(2) 0.052(3) -0.002(2) 0.001(2) -0.0032(19)
C22 0.048(3) 0.054(4) 0.032(3) 0.004(2) 0.003(2) 0.009(3)
C33 0.023(3) 0.030(3) 0.073(4) -0.005(3) 0.013(2) -0.002(2)
C18 0.027(3) 0.042(3) 0.036(3) 0.003(2) 0.005(2) 0.005(2)
C19 0.063(4) 0.047(3) 0.034(3) -0.011(2) -0.012(2) 0.022(3)
C34 0.025(2) 0.025(3) 0.030(2) 0.0024(19) -0.0029(19) 0.0003(18)
C14 0.021(2) 0.041(3) 0.038(3) 0.009(2) 0.006(2) -0.003(2)
C9 0.042(3) 0.035(3) 0.027(2) -0.003(2) -0.009(2) 0.009(2)
C39 0.060(4) 0.054(4) 0.057(4) 0.000(3) -0.033(3) -0.001(3)
C35 0.032(3) 0.027(3) 0.038(3) 0.002(2) -0.002(2) -0.002(2)
C32 0.041(3) 0.032(3) 0.056(3) 0.003(2) 0.014(2) -0.003(2)
C40 0.046(3) 0.039(3) 0.039(3) 0.003(2) -0.005(2) -0.002(2)
C31 0.030(3) 0.036(3) 0.077(4) -0.009(3) 0.023(3) -0.010(2)
C21 0.024(3) 0.050(3) 0.035(3) 0.006(2) 0.001(2) -0.012(2)
C30 0.024(3) 0.034(3) 0.077(4) -0.013(3) 0.010(2) -0.001(2)
C23 0.027(3) 0.033(3) 0.037(3) 0.002(2) -0.002(2) -0.001(2)
C36 0.031(3) 0.051(3) 0.049(3) -0.019(3) -0.002(2) 0.000(2)
C29 0.020(3) 0.032(3) 0.082(4) -0.018(3) -0.005(2) -0.002(2)
C38 0.035(3) 0.072(5) 0.079(4) -0.022(3) -0.031(3) 0.012(3)
C37 0.028(3) 0.065(4) 0.092(5) -0.033(3) -0.008(3) 0.008(3)

loop_
_atom_type_symbol
_atom_type_description
_atom_type_scat_dispersion_real
_atom_type_scat_dispersion_imag
_atom_type_scat_source
C C 0.0033 0.0016 'International Tables Vol C Tables 4.2.6.8 and 6.1.1.4'
H H 0.0000 0.0000 'International Tables Vol C Tables 4.2.6.8 and 6.1.1.4'
N N 0.0061 0.0033 'International Tables Vol C Tables 4.2.6.8 and 6.1.1.4'
Ni Ni 0.3393 1.1124 'International Tables Vol C Tables 4.2.6.8 and 6.1.1.4'

loop_
_geom_angle_atom_site_label_1
_geom_angle_atom_site_label_2
_geom_angle_atom_site_label_3
_geom_angle
N2 Ni1 C34 104.68(16)
N2 Ni1 N1 96.73(15)
C34 Ni1 N1 158.26(17)
N2 Ni1 N3 148.11(14)
C34 Ni1 N3 43.81(15)
N1 Ni1 N3 115.08(14)
C3 N2 C12 117.8(3)
C3 N2 Ni1 124.9(3)
C12 N2 Ni1 117.3(3)
N2 C3 C2 123.4(4)
N2 C3 C5 120.2(4)
C2 C3 C5 116.4(4)
C34 N3 C24 119.7(3)
C34 N3 Ni1 66.7(2)
C24 N3 Ni1 126.6(3)
C1 N1 C6 115.9(3)
C1 N1 Ni1 123.9(3)
C6 N1 Ni1 120.1(3)
C11 C10 C9 122.6(4)
C7 C8 C9 122.6(4)
C17 C12 C13 120.2(4)
C17 C12 N2 121.0(4)
C13 C12 N2 118.7(3)
C3 C2 C1 127.3(4)
C32 C25 C24 109.1(4)
N1 C1 C2 123.1(4)
N1 C1 C4 121.1(4)
C2 C1 C4 115.8(4)
C14 C13 C12 119.1(4)
C14 C13 C21 119.2(4)
C12 C13 C21 121.7(4)
C24 C26 C30 108.8(4)
C24 C27 C28 109.8(3)
C11 C6 C7 119.3(4)
C11 C6 N1 120.8(4)
C7 C6 N1 119.9(4)
C12 C17 C16 119.1(4)
C12 C17 C23 121.4(4)
C16 C17 C23 119.5(4)
C15 C16 C17 121.8(4)
C8 C7 C6 118.7(4)
C8 C7 C20 120.0(4)
C6 C7 C20 121.2(4)
C29 C28 C33 109.3(4)
C29 C28 C27 108.4(4)
C33 C28 C27 109.3(4)
C16 C15 C14 118.2(4)
C16 C15 C22 121.6(4)
C14 C15 C22 120.2(4)
C10 C11 C6 119.7(4)
C10 C11 C18 120.8(4)
C6 C11 C18 119.4(4)
N3 C24 C26 110.5(3)
N3 C24 C27 107.0(3)
C26 C24 C27 111.2(4)
N3 C24 C25 109.6(3)
C26 C24 C25 110.0(4)
C27 C24 C25 108.5(4)
C32 C33 C28 109.8(4)
N3 C34 C35 118.6(4)
N3 C34 Ni1 69.5(2)
C35 C34 Ni1 121.0(3)
C13 C14 C15 121.6(4)
C10 C9 C8 117.0(4)
C10 C9 C19 121.2(4)
C8 C9 C19 121.8(4)
C38 C39 C40 121.1(5)
C40 C35 C36 118.5(4)
C40 C35 C34 119.6(4)
C36 C35 C34 121.9(4)
C33 C32 C31 109.5(4)
C33 C32 C25 109.1(4)
C31 C32 C25 109.0(4)
C35 C40 C39 120.4(5)
C30 C31 C32 110.0(4)
C31 C30 C29 110.8(4)
C31 C30 C26 109.7(4)
C29 C30 C26 108.4(4)
C37 C36 C35 120.7(5)
C28 C29 C30 109.8(4)
C39 C38 C37 119.5(5)
C36 C37 C38 119.8(5)

loop_
_geom_bond_atom_site_label_1
_geom_bond_atom_site_label_2
_geom_bond_distance
Ni1 N2 1.872(3)
Ni1 C34 1.897(4)
Ni1 N1 1.917(3)
Ni1 N3 1.936(3)
N2 C3 1.335(5)
N2 C12 1.442(5)
C3 C2 1.400(5)
C3 C5 1.516(6)
N3 C34 1.430(5)
N3 C24 1.504(5)
N1 C1 1.332(5)
N1 C6 1.427(5)
C10 C11 1.391(6)
C10 C9 1.391(6)
C8 C7 1.394(6)
C8 C9 1.402(6)
C12 C17 1.389(5)
C12 C13 1.404(6)
C2 C1 1.401(6)
C25 C32 1.545(6)
C25 C24 1.548(6)
C1 C4 1.516(6)
C13 C14 1.387(6)
C13 C21 1.507(5)
C20 C7 1.507(6)
C26 C24 1.513(6)
C26 C30 1.551(6)
C27 C24 1.513(6)
C27 C28 1.547(6)
C6 C11 1.399(6)
C6 C7 1.425(6)
C17 C16 1.399(6)
C17 C23 1.498(6)
C16 C15 1.379(6)
C28 C29 1.533(6)
C28 C33 1.538(7)
C15 C14 1.397(6)
C15 C22 1.517(6)
C11 C18 1.517(6)
C33 C32 1.529(7)
C19 C9 1.499(6)
C34 C35 1.493(6)
C39 C38 1.357(8)
C39 C40 1.395(7)
C35 C40 1.386(6)
C35 C36 1.395(6)
C32 C31 1.539(6)
C31 C30 1.503(7)
C30 C29 1.534(7)
C36 C37 1.390(7)
C38 C37 1.397(8)
